data_7150273
loop_
_publ_author_name
'Das, Apurba Kumar'
'Drew, Michael G. B.'
'Haldar, Debasish'
'Banerjee, Arindam'

_publ_section_title
;
 The role of the disulfide bond in amyloid-like fibrillogenesis in a
 model peptide system.
;
_journal_issue 19
_journal_name_full 'Organic &amp; biomolecular chemistry'
_journal_page_first 3502
_journal_page_last 3507
_journal_paper_doi 10.1039/b509083k
_journal_volume 3
_journal_year 2005
_chemical_formula_sum 'C30 H54 N4 O10 S2'
_chemical_formula_weight 694.89
_chemical_name_systematic
;
?
;
_space_group_IT_number 5
_symmetry_cell_setting monoclinic
_symmetry_space_group_name_Hall 'C 2y'
_symmetry_space_group_name_H-M 'C 1 2 1'
_atom_sites_solution_hydrogens geom
_atom_sites_solution_primary direct
_atom_sites_solution_secondary difmap
_audit_creation_method SHELXL-97
_cell_angle_alpha 90.00
_cell_angle_beta 106.77(1)
_cell_angle_gamma 90.00
_cell_formula_units_Z 2
_cell_length_a 25.41(3)
_cell_length_b 5.071(7)
_cell_length_c 15.318(17)
_cell_measurement_temperature 293(2)
_cell_volume 1890(4)
_computing_cell_refinement XDS
_computing_data_collection 'XDS (Kabsch, 1991)'
_computing_data_reduction XDS
_computing_molecular_graphics PLATON(Spek,1994)
_computing_structure_refinement 'SHELXL-93 (Sheldrick, 1993)'
_computing_structure_solution 'SHELXS-86 (Sheldrick, 1990)'
_diffrn_ambient_temperature 293(2)
_diffrn_measured_fraction_theta_full 0.822
_diffrn_measured_fraction_theta_max 0.822
_diffrn_measurement_device 'Marresearch Image Plate'
_diffrn_measurement_method '95 frames at 2^o intervals, counting time 2 min.'
_diffrn_radiation_monochromator graphite
_diffrn_radiation_source 'fine-focus sealed tube'
_diffrn_radiation_type MoK\a
_diffrn_radiation_wavelength 0.71073
_diffrn_reflns_av_R_equivalents 0.0393
_diffrn_reflns_av_sigmaI/netI 0.0620
_diffrn_reflns_limit_h_max 30
_diffrn_reflns_limit_h_min -30
_diffrn_reflns_limit_k_max 5
_diffrn_reflns_limit_k_min -5
_diffrn_reflns_limit_l_max 18
_diffrn_reflns_limit_l_min -16
_diffrn_reflns_number 4191
_diffrn_reflns_theta_full 25.77
_diffrn_reflns_theta_max 25.77
_diffrn_reflns_theta_min 2.46
_exptl_absorpt_coefficient_mu 0.195
_exptl_absorpt_correction_type none
_exptl_crystal_colour white
_exptl_crystal_density_diffrn 1.221
_exptl_crystal_density_method 'not measured'
_exptl_crystal_description needle
_exptl_crystal_F_000 748
_exptl_crystal_size_max 0.30
_exptl_crystal_size_mid 0.05
_exptl_crystal_size_min 0.05
_refine_diff_density_max 0.432
_refine_diff_density_min -0.261
_refine_diff_density_rms 0.065
_refine_ls_abs_structure_details 'Flack H D (1983), Acta Cryst. A39, 876-881'
_refine_ls_abs_structure_Flack 0.2(2)
_refine_ls_extinction_coef 0.0102(16)
_refine_ls_extinction_expression Fc^*^=kFc[1+0.001xFc^2^\l^3^/sin(2\q)]^-1/4^
_refine_ls_extinction_method SHELXL
_refine_ls_goodness_of_fit_ref 1.176
_refine_ls_hydrogen_treatment mixed
_refine_ls_matrix_type full
_refine_ls_number_parameters 215
_refine_ls_number_reflns 2802
_refine_ls_number_restraints 1
_refine_ls_restrained_S_all 1.176
_refine_ls_R_factor_all 0.0927
_refine_ls_R_factor_gt 0.0807
_refine_ls_shift/su_max 0.000
_refine_ls_shift/su_mean 0.000
_refine_ls_structure_factor_coef Fsqd
_refine_ls_weighting_details
;
w=1/[\s^2^(Fo^2^)+(0.0446P)^2^+8.0751P] where P=(Fo^2^+2Fc^2^)/3
;
_refine_ls_weighting_scheme calc
_refine_ls_wR_factor_gt 0.1717
_refine_ls_wR_factor_ref 0.1785
_reflns_number_gt 2488
_reflns_number_total 2802
_reflns_threshold_expression >2sigma(I)
_cod_data_source_file b509083k.txt
_cod_data_source_block 1
_cod_original_sg_symbol_H-M C2
_cod_database_code 7150273

loop_
_symmetry_equiv_pos_as_xyz
'x, y, z'
'-x, y, -z'
'x+1/2, y+1/2, z'
'-x+1/2, y+1/2, -z'

loop_
_atom_site_label
_atom_site_type_symbol
_atom_site_fract_x
_atom_site_fract_y
_atom_site_fract_z
_atom_site_U_iso_or_equiv
_atom_site_adp_type
_atom_site_occupancy
_atom_site_symmetry_multiplicity
_atom_site_calc_flag
_atom_site_refinement_flags
_atom_site_disorder_assembly
_atom_site_disorder_group
S1 S 0.46585(6) 0.5733(4) 0.44509(12) 0.0428(5) Uani 1 1 d . . .
C1 C 0.4211(2) 0.3213(13) 0.4718(4) 0.0351(15) Uani 1 1 d . . .
H1A H 0.3971 0.2517 0.4154 0.042 Uiso 1 1 calc R . .
H1B H 0.4436 0.1772 0.5040 0.042 Uiso 1 1 calc R . .
C2 C 0.3859(2) 0.4291(11) 0.5307(4) 0.0271(14) Uani 1 1 d . . .
H2 H 0.3667 0.5862 0.5001 0.033 Uiso 1 1 calc R . .
C20 C 0.3423(2) 0.2253(13) 0.5340(5) 0.0345(15) Uani 1 1 d . . .
O21 O 0.32823(19) 0.0448(12) 0.4825(4) 0.0607(15) Uani 1 1 d . . .
O22 O 0.31878(16) 0.2840(10) 0.6001(4) 0.0509(14) Uani 1 1 d . . .
C23 C 0.2769(3) 0.104(2) 0.6099(6) 0.068(2) Uani 1 1 d . . .
H43A H 0.2930 -0.0658 0.6287 0.082 Uiso 1 1 calc R . .
H43B H 0.2490 0.0868 0.5526 0.082 Uiso 1 1 calc R . .
H43C H 0.2608 0.1701 0.6550 0.082 Uiso 1 1 calc R . .
N3 N 0.41872(16) 0.5085(9) 0.6218(3) 0.0236(11) Uani 1 1 d . . .
H3 H 0.4233 0.6735 0.6348 0.028 Uiso 1 1 calc R . .
C4 C 0.44197(19) 0.3270(13) 0.6859(4) 0.0265(13) Uani 1 1 d . . .
O4 O 0.43625(15) 0.0881(8) 0.6731(3) 0.0346(10) Uani 1 1 d . . .
C5 C 0.4758(2) 0.4454(11) 0.7777(4) 0.0231(13) Uani 1 1 d . . .
H5 H 0.4706 0.6371 0.7755 0.028 Uiso 1 1 calc R . .
C51 C 0.4581(3) 0.3338(15) 0.8590(5) 0.0398(16) Uani 1 1 d . . .
H51A H 0.4674 0.1479 0.8650 0.048 Uiso 1 1 calc R . .
H51B H 0.4796 0.4207 0.9141 0.048 Uiso 1 1 calc R . .
C52 C 0.3972(3) 0.3624(18) 0.8536(6) 0.061(2) Uani 1 1 d . . .
H52 H 0.3772 0.2345 0.8081 0.074 Uiso 1 1 calc R . .
C53 C 0.3884(4) 0.278(2) 0.9452(7) 0.085(3) Uani 1 1 d . . .
H53A H 0.3998 0.4182 0.9887 0.101 Uiso 1 1 calc R . .
H53B H 0.4098 0.1232 0.9674 0.101 Uiso 1 1 calc R . .
H53C H 0.3502 0.2405 0.9365 0.101 Uiso 1 1 calc R . .
C54 C 0.3720(4) 0.622(2) 0.8241(9) 0.090(4) Uani 1 1 d . . .
H54A H 0.3719 0.6552 0.7623 0.108 Uiso 1 1 calc R . .
H54B H 0.3928 0.7574 0.8630 0.108 Uiso 1 1 calc R . .
H54C H 0.3349 0.6238 0.8277 0.108 Uiso 1 1 calc R . .
N6 N 0.53401(17) 0.3883(9) 0.7903(4) 0.0268(12) Uani 1 1 d . . .
H6 H 0.5446 0.2273 0.7899 0.032 Uiso 1 1 calc R . .
C7 C 0.5713(2) 0.5840(13) 0.8025(4) 0.0285(13) Uani 1 1 d . . .
O7 O 0.56121(16) 0.8155(8) 0.8059(4) 0.0458(13) Uani 1 1 d . . .
O8 O 0.62203(15) 0.4845(7) 0.8089(4) 0.0383(12) Uani 1 1 d . . .
C9 C 0.6694(2) 0.6667(12) 0.8209(5) 0.0408(18) Uani 1 1 d . . .
C91 C 0.6604(3) 0.8410(16) 0.7386(6) 0.0510(19) Uani 1 1 d . . .
H91A H 0.6944 0.9249 0.7392 0.061 Uiso 1 1 calc R . .
H91B H 0.6335 0.9729 0.7396 0.061 Uiso 1 1 calc R . .
H91C H 0.6476 0.7364 0.6843 0.061 Uiso 1 1 calc R . .
C92 C 0.6791(3) 0.8225(17) 0.9080(5) 0.063(2) Uani 1 1 d . . .
H92A H 0.6778 0.7062 0.9567 0.075 Uiso 1 1 calc R . .
H92B H 0.6512 0.9552 0.9004 0.075 Uiso 1 1 calc R . .
H92C H 0.7146 0.9052 0.9223 0.075 Uiso 1 1 calc R . .
C93 C 0.7173(3) 0.4799(17) 0.8271(9) 0.088(4) Uani 1 1 d . . .
H93A H 0.7218 0.3645 0.8784 0.106 Uiso 1 1 calc R . .
H93B H 0.7504 0.5803 0.8345 0.106 Uiso 1 1 calc R . .
H93C H 0.7100 0.3773 0.7722 0.106 Uiso 1 1 calc R . .

loop_
_atom_site_aniso_label
_atom_site_aniso_U_11
_atom_site_aniso_U_22
_atom_site_aniso_U_33
_atom_site_aniso_U_23
_atom_site_aniso_U_13
_atom_site_aniso_U_12
S1 0.0384(8) 0.0547(12) 0.0390(10) 0.0171(9) 0.0173(7) 0.0100(8)
C1 0.038(3) 0.035(4) 0.028(4) -0.007(3) 0.003(3) 0.008(3)
C2 0.020(3) 0.020(3) 0.037(4) -0.005(2) 0.003(2) 0.006(2)
C20 0.026(3) 0.033(4) 0.037(4) -0.001(3) -0.004(3) 0.002(2)
O21 0.049(3) 0.063(4) 0.066(4) -0.031(3) 0.011(2) -0.018(3)
O22 0.026(2) 0.065(4) 0.064(4) -0.006(3) 0.018(2) -0.010(2)
C23 0.036(3) 0.084(7) 0.086(7) 0.009(5) 0.020(4) -0.011(4)
N3 0.025(2) 0.013(3) 0.034(3) -0.0030(19) 0.0096(19) 0.0007(16)
C4 0.012(2) 0.041(4) 0.028(4) 0.001(3) 0.009(2) 0.000(2)
O4 0.044(2) 0.011(2) 0.041(3) -0.005(2) 0.0005(18) 0.0010(17)
C5 0.023(3) 0.009(3) 0.032(4) -0.005(2) 0.000(2) 0.0013(19)
C51 0.048(4) 0.047(4) 0.028(4) 0.000(3) 0.016(3) -0.004(3)
C52 0.058(5) 0.070(6) 0.066(6) 0.001(5) 0.034(4) -0.002(4)
C53 0.086(6) 0.119(9) 0.069(7) -0.011(6) 0.056(6) -0.017(6)
C54 0.087(6) 0.081(8) 0.128(10) 0.011(7) 0.069(7) 0.033(6)
N6 0.020(2) 0.015(3) 0.050(4) 0.001(2) 0.015(2) 0.0034(16)
C7 0.032(3) 0.018(3) 0.032(3) -0.002(3) 0.003(2) -0.004(2)
O7 0.031(2) 0.014(3) 0.087(4) 0.001(2) 0.010(2) 0.0000(17)
O8 0.024(2) 0.012(2) 0.076(4) 0.0010(19) 0.009(2) -0.0036(14)
C9 0.026(3) 0.018(4) 0.072(6) 0.002(3) 0.004(3) -0.005(2)
C91 0.049(4) 0.056(5) 0.051(5) -0.004(4) 0.019(4) -0.019(3)
C92 0.066(5) 0.074(6) 0.038(5) 0.004(4) -0.001(4) -0.034(4)
C93 0.028(4) 0.041(5) 0.194(12) 0.009(6) 0.028(5) -0.001(3)

loop_
_atom_type_symbol
_atom_type_description
_atom_type_scat_dispersion_real
_atom_type_scat_dispersion_imag
_atom_type_scat_source
C C 0.0033 0.0016 'International Tables Vol C Tables 4.2.6.8 and 6.1.1.4'
H H 0.0000 0.0000 'International Tables Vol C Tables 4.2.6.8 and 6.1.1.4'
N N 0.0061 0.0033 'International Tables Vol C Tables 4.2.6.8 and 6.1.1.4'
O O 0.0106 0.0060 'International Tables Vol C Tables 4.2.6.8 and 6.1.1.4'
S S 0.1246 0.1234 'International Tables Vol C Tables 4.2.6.8 and 6.1.1.4'

loop_
_geom_angle_atom_site_label_1
_geom_angle_atom_site_label_2
_geom_angle_atom_site_label_3
_geom_angle
_geom_angle_site_symmetry_1
_geom_angle_site_symmetry_3
_geom_angle_publ_flag
C1 S1 S1 104.5(2) . 2_656 ?
C2 C1 S1 112.7(4) . . ?
N3 C2 C20 112.1(5) . . ?
N3 C2 C1 112.8(4) . . ?
C20 C2 C1 109.2(5) . . ?
O21 C20 O22 123.4(6) . . ?
O21 C20 C2 125.5(6) . . ?
O22 C20 C2 111.0(5) . . ?
C20 O22 C23 116.1(6) . . ?
C4 N3 C2 121.1(5) . . ?
O4 C4 N3 123.3(5) . . ?
O4 C4 C5 122.5(5) . . ?
N3 C4 C5 114.2(5) . . ?
N6 C5 C4 108.6(4) . . ?
N6 C5 C51 109.8(5) . . ?
C4 C5 C51 112.1(5) . . ?
C52 C51 C5 116.5(6) . . ?
C54 C52 C51 116.2(7) . . ?
C54 C52 C53 111.2(8) . . ?
C51 C52 C53 109.4(8) . . ?
C7 N6 C5 121.0(5) . . ?
O7 C7 N6 125.1(5) . . ?
O7 C7 O8 124.4(5) . . ?
N6 C7 O8 110.5(5) . . ?
C7 O8 C9 119.7(5) . . ?
O8 C9 C91 109.9(5) . . ?
O8 C9 C92 110.7(6) . . ?
C91 C9 C92 112.4(6) . . ?
O8 C9 C93 103.0(5) . . ?
C91 C9 C93 110.1(7) . . ?
C92 C9 C93 110.3(7) . . ?

loop_
_geom_bond_atom_site_label_1
_geom_bond_atom_site_label_2
_geom_bond_distance
_geom_bond_site_symmetry_2
_geom_bond_publ_flag
S1 C1 1.833(7) . ?
S1 S1 2.039(4) 2_656 ?
C1 C2 1.543(8) . ?
C2 N3 1.460(8) . ?
C2 C20 1.525(8) . ?
C20 O21 1.194(8) . ?
C20 O22 1.349(8) . ?
O22 C23 1.444(8) . ?
N3 C4 1.351(7) . ?
C4 O4 1.229(7) . ?
C4 C5 1.542(8) . ?
C5 N6 1.465(6) . ?
C5 C51 1.548(9) . ?
C51 C52 1.533(9) . ?
C52 C54 1.479(13) . ?
C52 C53 1.543(13) . ?
N6 C7 1.347(7) . ?
C7 O7 1.206(7) . ?
C7 O8 1.362(7) . ?
O8 C9 1.487(7) . ?
C9 C91 1.502(11) . ?
C9 C92 1.508(11) . ?
C9 C93 1.523(9) . ?

loop_
_geom_torsion_atom_site_label_1
_geom_torsion_atom_site_label_2
_geom_torsion_atom_site_label_3
_geom_torsion_atom_site_label_4
_geom_torsion
_geom_torsion_site_symmetry_1
_geom_torsion_site_symmetry_2
_geom_torsion_site_symmetry_3
_geom_torsion_site_symmetry_4
_geom_torsion_publ_flag
S1 S1 C1 C2 84.9(4) 2_656 . . . ?
S1 C1 C2 N3 -65.8(6) . . . . ?
S1 C1 C2 C20 168.9(4) . . . . ?
N3 C2 C20 O21 -143.2(6) . . . . ?
C1 C2 C20 O21 -17.5(8) . . . . ?
N3 C2 C20 O22 40.6(6) . . . . ?
C1 C2 C20 O22 166.3(5) . . . . ?
O21 C20 O22 C23 4.0(10) . . . . ?
C2 C20 O22 C23 -179.8(5) . . . . ?
C20 C2 N3 C4 50.0(6) . . . . ?
C1 C2 N3 C4 -73.7(6) . . . . ?
C2 N3 C4 O4 -1.6(7) . . . . ?
C2 N3 C4 C5 179.3(4) . . . . ?
O4 C4 C5 N6 69.7(6) . . . . ?
N3 C4 C5 N6 -111.2(5) . . . . ?
O4 C4 C5 C51 -51.8(7) . . . . ?
N3 C4 C5 C51 127.3(5) . . . . ?
N6 C5 C51 C52 -176.5(6) . . . . ?
C4 C5 C51 C52 -55.7(8) . . . . ?
C5 C51 C52 C54 -44.9(11) . . . . ?
C5 C51 C52 C53 -172.0(7) . . . . ?
C4 C5 N6 C7 122.2(6) . . . . ?
C51 C5 N6 C7 -114.9(6) . . . . ?
C5 N6 C7 O7 1.5(9) . . . . ?
C5 N6 C7 O8 -177.5(5) . . . . ?
O7 C7 O8 C9 -0.1(9) . . . . ?
N6 C7 O8 C9 178.9(5) . . . . ?
C7 O8 C9 C91 -63.9(8) . . . . ?
C7 O8 C9 C92 60.8(8) . . . . ?
C7 O8 C9 C93 178.7(7) . . . . ?
